data_7207933
loop_
_publ_author_name
'Ting, Hao-Chun'
'Chen, You-Ming'
'You, Hong-Wei'
'Hung, Wen-Yi'
'Lin, Sheng-Hsun'
'Chaskar, Atul'
'Chou, Shu-Hua'
'Chi, Yun'
'Liu, Rai-Hsung'
'Wong, Ken-Tsung'

_publ_section_title
;
 Indolo[3,2-b]carbazole/benzimidazole hybrid bipolar host materials for
 highly efficient red, yellow, and green phosphorescent organic light
 emitting diodes
;
_journal_issue 17
_journal_name_full 'Journal of Materials Chemistry'
_journal_page_first 8399
_journal_paper_doi 10.1039/c2jm30207a
_journal_volume 22
_journal_year 2012
_chemical_formula_sum 'C60 H48 N6 O2 S2'
_chemical_formula_weight 949.16
_chemical_name_systematic
;
?
;
_space_group_IT_number 14
_symmetry_cell_setting monoclinic
_symmetry_space_group_name_Hall '-P 2yn'
_symmetry_space_group_name_H-M 'P 1 21/n 1'
_atom_sites_solution_hydrogens geom
_atom_sites_solution_primary direct
_atom_sites_solution_secondary difmap
_audit_creation_method SHELXL-97
_cell_angle_alpha 90.00
_cell_angle_beta 100.017(2)
_cell_angle_gamma 90.00
_cell_formula_units_Z 2
_cell_length_a 13.9165(2)
_cell_length_b 12.2744(2)
_cell_length_c 14.5110(2)
_cell_measurement_reflns_used 4730
_cell_measurement_temperature 295(2)
_cell_measurement_theta_max 77.4539
_cell_measurement_theta_min 3.0900
_cell_volume 2440.94(6)
_computing_cell_refinement
;
CrysAlisPro, Oxford Diffraction Ltd.,
Version 1.171.33.55 (release 05-01-2010 CrysAlis171 .NET)
(compiled Jan 5 2010,16:28:46)
Empirical absorption correction using spherical harmonics,
implemented in SCALE3 ABSPACK scaling algorithm.
;
_computing_data_collection
;
CrysAlisPro, Oxford Diffraction Ltd.,
Version 1.171.33.55 (release 05-01-2010 CrysAlis171 .NET)
(compiled Jan 5 2010,16:28:46)
Empirical absorption correction using spherical harmonics,
implemented in SCALE3 ABSPACK scaling algorithm.
;
_computing_data_reduction
;
CrysAlisPro, Oxford Diffraction Ltd.,
Version 1.171.33.55 (release 05-01-2010 CrysAlis171 .NET)
(compiled Jan 5 2010,16:28:46)
Empirical absorption correction using spherical harmonics,
implemented in SCALE3 ABSPACK scaling algorithm.
;
_computing_molecular_graphics SHELXTL
_computing_publication_material SHELXTL
_computing_structure_refinement 'SHELXL-97 (Sheldrick, 1997)'
_computing_structure_solution 'SHELXS-97 (Sheldrick, 1990)'
_diffrn_ambient_temperature 295(2)
_diffrn_measured_fraction_theta_full 1.000
_diffrn_measured_fraction_theta_max 1.000
_diffrn_measurement_device_type 'Oxford Diffraction Gemini A'
_diffrn_measurement_method CCD
_diffrn_radiation_monochromator graphite
_diffrn_radiation_source 'fine-focus sealed tube'
_diffrn_radiation_type CuK\a
_diffrn_radiation_wavelength 1.54178
_diffrn_reflns_av_R_equivalents 0.0196
_diffrn_reflns_av_sigmaI/netI 0.0228
_diffrn_reflns_limit_h_max 16
_diffrn_reflns_limit_h_min -12
_diffrn_reflns_limit_k_max 14
_diffrn_reflns_limit_k_min -14
_diffrn_reflns_limit_l_max 17
_diffrn_reflns_limit_l_min -15
_diffrn_reflns_number 9125
_diffrn_reflns_theta_full 67.99
_diffrn_reflns_theta_max 67.99
_diffrn_reflns_theta_min 4.06
_exptl_absorpt_coefficient_mu 1.394
_exptl_absorpt_correction_T_max 1.00000
_exptl_absorpt_correction_T_min 0.87597
_exptl_absorpt_correction_type multi-scan
_exptl_absorpt_process_details
;
CrysAlisPro, Oxford Diffraction Ltd.,
Version 1.171.33.55 (release 05-01-2010 CrysAlis171 .NET)
(compiled Jan 5 2010,16:28:46)
Empirical absorption correction using spherical harmonics,
implemented in SCALE3 ABSPACK scaling algorithm.
;
_exptl_crystal_density_diffrn 1.291
_exptl_crystal_density_method 'not measured'
_exptl_crystal_F_000 996
_exptl_crystal_size_max 0.20
_exptl_crystal_size_mid 0.20
_exptl_crystal_size_min 0.15
_refine_diff_density_max 0.401
_refine_diff_density_min -0.404
_refine_diff_density_rms 0.048
_refine_ls_extinction_method none
_refine_ls_goodness_of_fit_ref 1.256
_refine_ls_hydrogen_treatment mixed
_refine_ls_matrix_type full
_refine_ls_number_parameters 325
_refine_ls_number_reflns 4436
_refine_ls_number_restraints 0
_refine_ls_restrained_S_all 1.256
_refine_ls_R_factor_all 0.0730
_refine_ls_R_factor_gt 0.0573
_refine_ls_shift/su_max 0.001
_refine_ls_shift/su_mean 0.000
_refine_ls_structure_factor_coef Fsqd
_refine_ls_weighting_details 'calc w=1/[\s^2^(Fo^2^)+(0.1000P)^2^+0.0000P] where P=(Fo^2^+2Fc^2^)/3'
_refine_ls_weighting_scheme calc
_refine_ls_wR_factor_gt 0.1689
_refine_ls_wR_factor_ref 0.1784
_reflns_number_gt 3295
_reflns_number_total 4436
_reflns_threshold_expression >2sigma(I)
_cod_data_source_file c2jm30207a.txt
_cod_data_source_block ic14396
_cod_depositor_comments
;
The following automatic conversions were performed:

'_symmetry_cell_setting' value 'Monoclinic' changed to 'monoclinic'
according to /home/saulius/struct/CIF-dictionaries/cif_core.dic
dictionary named 'cif_core.dic' version 2.4.1 from 2010-06-29.

Automatic conversion script
Id: cif_fix_values 1715 2011-07-08 13:25:40Z adriana 
;
_cod_original_sg_symbol_H-M P2(1)/n
_cod_database_code 7207933

loop_
_symmetry_equiv_pos_as_xyz
'x, y, z'
'-x+1/2, y+1/2, -z+1/2'
'-x, -y, -z'
'x-1/2, -y-1/2, z-1/2'

loop_
_atom_site_label
_atom_site_type_symbol
_atom_site_fract_x
_atom_site_fract_y
_atom_site_fract_z
_atom_site_U_iso_or_equiv
_atom_site_adp_type
_atom_site_occupancy
_atom_site_symmetry_multiplicity
_atom_site_calc_flag
_atom_site_refinement_flags
_atom_site_disorder_assembly
_atom_site_disorder_group
N1 N 0.14061(13) 0.07957(17) -0.09470(11) 0.0501(4) Uani 1 1 d . . .
N2 N 0.58759(14) 0.23566(18) -0.04462(14) 0.0581(5) Uani 1 1 d . . .
N3 N 0.59736(13) 0.17222(16) 0.10157(12) 0.0491(4) Uani 1 1 d . . .
C1 C 0.08402(15) 0.04708(19) 0.05858(14) 0.0489(5) Uani 1 1 d . . .
H1A H 0.1383 0.0777 0.0961 0.059 Uiso 1 1 calc R . .
C2 C 0.07564(15) 0.04177(19) -0.03823(14) 0.0471(5) Uani 1 1 d . . .
C3 C -0.00679(15) -0.00408(19) -0.09614(14) 0.0468(5) Uani 1 1 d . . .
C4 C 0.01066(15) 0.00467(19) -0.19150(14) 0.0480(5) Uani 1 1 d . . .
C5 C -0.04128(18) -0.0305(2) -0.27701(15) 0.0569(6) Uani 1 1 d . . .
H5A H -0.1010 -0.0656 -0.2803 0.068 Uiso 1 1 calc R . .
C6 C -0.00220(19) -0.0122(2) -0.35718(15) 0.0623(6) Uani 1 1 d . . .
H6A H -0.0368 -0.0340 -0.4149 0.075 Uiso 1 1 calc R . .
C7 C 0.08748(19) 0.0381(2) -0.35263(15) 0.0588(6) Uani 1 1 d . . .
H7A H 0.1121 0.0493 -0.4075 0.071 Uiso 1 1 calc R . .
C8 C 0.14127(17) 0.0721(2) -0.26857(15) 0.0538(5) Uani 1 1 d . . .
H8A H 0.2020 0.1049 -0.2658 0.065 Uiso 1 1 calc R . .
C9 C 0.10131(15) 0.05544(18) -0.18798(14) 0.0476(5) Uani 1 1 d . . .
C10 C 0.23862(15) 0.11112(19) -0.06289(13) 0.0474(5) Uani 1 1 d . . .
C11 C 0.27698(16) 0.2025(2) -0.09937(16) 0.0562(6) Uani 1 1 d . . .
H11A H 0.2371 0.2462 -0.1423 0.067 Uiso 1 1 calc R . .
C12 C 0.37406(17) 0.2289(2) -0.07221(16) 0.0576(6) Uani 1 1 d . . .
H12A H 0.3995 0.2890 -0.0987 0.069 Uiso 1 1 calc R . .
C13 C 0.43417(16) 0.16722(19) -0.00601(14) 0.0497(5) Uani 1 1 d . . .
C14 C 0.39506(15) 0.07663(19) 0.03246(14) 0.0499(5) Uani 1 1 d . . .
H14A H 0.4343 0.0348 0.0775 0.060 Uiso 1 1 calc R . .
C15 C 0.29815(16) 0.04886(19) 0.00372(14) 0.0495(5) Uani 1 1 d . . .
H15A H 0.2727 -0.0120 0.0292 0.059 Uiso 1 1 calc R . .
C16 C 0.53901(16) 0.19398(19) 0.01675(15) 0.0503(5) Uani 1 1 d . . .
C17 C 0.68335(17) 0.2418(2) 0.00107(16) 0.0537(5) Uani 1 1 d . . .
C18 C 0.76690(19) 0.2779(2) -0.03198(19) 0.0661(7) Uani 1 1 d . . .
H18A H 0.7629 0.3054 -0.0923 0.079 Uiso 1 1 calc R . .
C19 C 0.85457(19) 0.2713(3) 0.0277(2) 0.0715(7) Uani 1 1 d . . .
H19A H 0.9109 0.2938 0.0069 0.086 Uiso 1 1 calc R . .
C20 C 0.86174(18) 0.2318(2) 0.1185(2) 0.0650(6) Uani 1 1 d . . .
H20A H 0.9226 0.2291 0.1569 0.078 Uiso 1 1 calc R . .
C21 C 0.78082(17) 0.1966(2) 0.15297(17) 0.0562(5) Uani 1 1 d . . .
H21A H 0.7854 0.1706 0.2138 0.067 Uiso 1 1 calc R . .
C22 C 0.69162(15) 0.20213(18) 0.09177(15) 0.0487(5) Uani 1 1 d . . .
C23 C 0.57042(15) 0.1423(2) 0.18932(14) 0.0500(5) Uani 1 1 d . . .
C24 C 0.6144(2) 0.0536(3) 0.23673(19) 0.0700(7) Uani 1 1 d . . .
H24A H 0.6573 0.0105 0.2101 0.084 Uiso 1 1 calc R . .
C25 C 0.5944(3) 0.0289(3) 0.3243(2) 0.0893(10) Uani 1 1 d . . .
H25A H 0.6246 -0.0303 0.3573 0.107 Uiso 1 1 calc R . .
C26 C 0.5302(3) 0.0913(3) 0.3626(2) 0.0866(9) Uani 1 1 d . . .
H26A H 0.5176 0.0750 0.4219 0.104 Uiso 1 1 calc R . .
C27 C 0.4840(2) 0.1784(3) 0.3139(2) 0.0781(8) Uani 1 1 d . . .
H27A H 0.4387 0.2192 0.3393 0.094 Uiso 1 1 calc R . .
C28 C 0.50495(18) 0.2048(2) 0.22746(17) 0.0587(6) Uani 1 1 d . . .
H28A H 0.4751 0.2645 0.1949 0.070 Uiso 1 1 calc R . .
S1 S 0.16470(13) 0.31072(19) 0.18114(14) 0.0970(6) Uani 0.50 1 d P A 1
O1 O 0.2275(3) 0.2085(3) 0.2194(2) 0.1217(10) Uani 0.50 1 d P A 1
C29 C 0.1775(7) 0.4068(6) 0.2653(4) 0.209(4) Uani 0.50 1 d P A 1
H29A H 0.1355 0.3902 0.3093 0.313 Uiso 0.50 1 calc PR A 1
H29B H 0.1604 0.4767 0.2375 0.313 Uiso 0.50 1 calc PR A 1
H29C H 0.2441 0.4083 0.2971 0.313 Uiso 0.50 1 calc PR A 1
C30 C 0.2291(6) 0.3716(7) 0.1029(4) 0.184(3) Uani 0.50 1 d P A 1
H30A H 0.2974 0.3718 0.1289 0.277 Uiso 0.50 1 calc PR A 1
H30B H 0.2069 0.4452 0.0913 0.277 Uiso 0.50 1 calc PR A 1
H30C H 0.2187 0.3316 0.0452 0.277 Uiso 0.50 1 calc PR A 1
S1' S 0.24710(19) 0.3201(2) 0.2152(2) 0.1299(9) Uani 0.50 1 d P B 2
O1' O 0.2275(3) 0.2085(3) 0.2194(2) 0.1217(10) Uani 0.50 1 d P B 2
C29' C 0.1775(7) 0.4068(6) 0.2653(4) 0.209(4) Uani 0.50 1 d P B 2
H29D H 0.1102 0.3867 0.2481 0.313 Uiso 0.50 1 calc PR B 2
H29E H 0.1866 0.4796 0.2443 0.313 Uiso 0.50 1 calc PR B 2
H29F H 0.1963 0.4035 0.3322 0.313 Uiso 0.50 1 calc PR B 2
C30' C 0.2291(6) 0.3716(7) 0.1029(4) 0.184(3) Uani 0.50 1 d P B 2
H30D H 0.2745 0.3385 0.0686 0.277 Uiso 0.50 1 calc PR B 2
H30E H 0.2391 0.4490 0.1052 0.277 Uiso 0.50 1 calc PR B 2
H30F H 0.1637 0.3560 0.0724 0.277 Uiso 0.50 1 calc PR B 2

loop_
_atom_site_aniso_label
_atom_site_aniso_U_11
_atom_site_aniso_U_22
_atom_site_aniso_U_33
_atom_site_aniso_U_23
_atom_site_aniso_U_13
_atom_site_aniso_U_12
N1 0.0438(9) 0.0667(12) 0.0395(8) 0.0014(8) 0.0060(7) -0.0076(8)
N2 0.0499(10) 0.0711(13) 0.0537(10) 0.0070(9) 0.0104(8) -0.0075(9)
N3 0.0420(9) 0.0589(11) 0.0468(9) -0.0008(8) 0.0089(7) -0.0032(8)
C1 0.0427(10) 0.0598(12) 0.0427(10) -0.0028(9) 0.0034(8) -0.0063(9)
C2 0.0423(10) 0.0573(12) 0.0414(10) -0.0007(9) 0.0060(8) -0.0025(9)
C3 0.0436(10) 0.0559(12) 0.0398(9) -0.0030(9) 0.0046(8) -0.0005(9)
C4 0.0466(11) 0.0556(12) 0.0411(10) 0.0006(9) 0.0055(8) 0.0013(9)
C5 0.0548(12) 0.0689(14) 0.0448(11) -0.0048(10) 0.0029(9) -0.0062(11)
C6 0.0705(15) 0.0759(16) 0.0382(10) -0.0068(10) 0.0027(10) -0.0022(12)
C7 0.0700(15) 0.0681(15) 0.0400(10) 0.0019(10) 0.0145(10) 0.0026(12)
C8 0.0525(12) 0.0620(13) 0.0478(11) 0.0059(10) 0.0113(9) 0.0016(10)
C9 0.0459(11) 0.0564(12) 0.0396(10) 0.0013(9) 0.0049(8) 0.0016(9)
C10 0.0413(10) 0.0609(12) 0.0400(9) -0.0015(9) 0.0073(8) -0.0044(9)
C11 0.0474(12) 0.0672(14) 0.0517(11) 0.0124(10) 0.0022(9) -0.0023(10)
C12 0.0512(12) 0.0649(14) 0.0568(12) 0.0115(11) 0.0093(10) -0.0092(10)
C13 0.0453(11) 0.0599(13) 0.0445(10) -0.0008(9) 0.0097(8) -0.0048(9)
C14 0.0455(11) 0.0589(13) 0.0446(10) 0.0037(9) 0.0059(8) 0.0002(9)
C15 0.0493(11) 0.0544(12) 0.0453(10) 0.0026(9) 0.0094(8) -0.0059(9)
C16 0.0449(11) 0.0580(12) 0.0482(10) 0.0003(9) 0.0089(8) -0.0021(9)
C17 0.0488(12) 0.0609(13) 0.0528(11) -0.0031(10) 0.0125(9) -0.0044(10)
C18 0.0607(15) 0.0800(17) 0.0611(13) 0.0015(12) 0.0204(11) -0.0116(12)
C19 0.0502(13) 0.0878(19) 0.0813(17) -0.0038(15) 0.0244(12) -0.0126(12)
C20 0.0440(12) 0.0723(16) 0.0778(16) -0.0100(13) 0.0081(11) 0.0004(11)
C21 0.0485(12) 0.0635(14) 0.0559(12) -0.0069(10) 0.0066(9) 0.0011(10)
C22 0.0419(10) 0.0520(12) 0.0542(11) -0.0080(9) 0.0140(8) -0.0016(9)
C23 0.0444(10) 0.0609(13) 0.0451(10) -0.0019(9) 0.0087(8) -0.0043(9)
C24 0.0710(16) 0.0750(17) 0.0666(15) 0.0127(13) 0.0193(13) 0.0122(13)
C25 0.099(2) 0.092(2) 0.0782(19) 0.0307(17) 0.0182(17) 0.0111(19)
C26 0.099(2) 0.109(3) 0.0561(14) 0.0174(16) 0.0279(15) -0.0015(19)
C27 0.0802(18) 0.098(2) 0.0639(15) -0.0004(15) 0.0345(14) 0.0024(16)
C28 0.0543(13) 0.0659(14) 0.0575(13) 0.0013(11) 0.0142(10) 0.0000(11)
S1 0.0712(10) 0.1222(15) 0.0921(11) -0.0290(10) -0.0015(8) -0.0096(9)
O1 0.131(2) 0.113(2) 0.118(2) -0.0272(18) 0.0137(18) -0.0161(19)
C29 0.366(12) 0.162(6) 0.113(4) 0.010(4) 0.081(6) 0.110(7)
C30 0.265(9) 0.195(7) 0.101(3) -0.015(4) 0.053(5) -0.027(6)
S1' 0.0929(15) 0.127(2) 0.159(2) -0.0081(17) -0.0058(15) -0.0097(13)
O1' 0.131(2) 0.113(2) 0.118(2) -0.0272(18) 0.0137(18) -0.0161(19)
C29' 0.366(12) 0.162(6) 0.113(4) 0.010(4) 0.081(6) 0.110(7)
C30' 0.265(9) 0.195(7) 0.101(3) -0.015(4) 0.053(5) -0.027(6)

loop_
_atom_type_symbol
_atom_type_description
_atom_type_scat_dispersion_real
_atom_type_scat_dispersion_imag
_atom_type_scat_source
C C 0.0181 0.0091 'International Tables Vol C Tables 4.2.6.8 and 6.1.1.4'
H H 0.0000 0.0000 'International Tables Vol C Tables 4.2.6.8 and 6.1.1.4'
N N 0.0311 0.0180 'International Tables Vol C Tables 4.2.6.8 and 6.1.1.4'
O O 0.0492 0.0322 'International Tables Vol C Tables 4.2.6.8 and 6.1.1.4'
S S 0.3331 0.5567 'International Tables Vol C Tables 4.2.6.8 and 6.1.1.4'

loop_
_geom_angle_atom_site_label_1
_geom_angle_atom_site_label_2
_geom_angle_atom_site_label_3
_geom_angle
_geom_angle_site_symmetry_1
C9 N1 C2 108.18(17) .
C9 N1 C10 124.41(17) .
C2 N1 C10 125.67(17) .
C16 N2 C17 105.25(19) .
C16 N3 C22 106.08(17) .
C16 N3 C23 129.60(18) .
C22 N3 C23 123.60(18) .
C3 C1 C2 116.31(19) 3
C1 C2 N1 128.77(19) .
C1 C2 C3 122.35(19) .
N1 C2 C3 108.87(17) .
C1 C3 C2 121.34(18) 3
C1 C3 C4 132.15(19) 3
C2 C3 C4 106.51(18) .
C5 C4 C9 119.7(2) .
C5 C4 C3 132.9(2) .
C9 C4 C3 107.31(18) .
C6 C5 C4 118.6(2) .
C7 C6 C5 121.0(2) .
C8 C7 C6 121.5(2) .
C7 C8 C9 117.6(2) .
C8 C9 C4 121.53(19) .
C8 C9 N1 129.3(2) .
C4 C9 N1 109.10(18) .
C11 C10 C15 119.3(2) .
C11 C10 N1 120.66(19) .
C15 C10 N1 120.1(2) .
C12 C11 C10 120.3(2) .
C11 C12 C13 120.9(2) .
C12 C13 C14 118.8(2) .
C12 C13 C16 119.2(2) .
C14 C13 C16 121.8(2) .
C15 C14 C13 120.2(2) .
C14 C15 C10 120.5(2) .
N2 C16 N3 112.87(19) .
N2 C16 C13 122.7(2) .
N3 C16 C13 124.26(19) .
N2 C17 C22 110.4(2) .
N2 C17 C18 129.7(2) .
C22 C17 C18 119.8(2) .
C19 C18 C17 117.7(2) .
C18 C19 C20 121.9(2) .
C21 C20 C19 121.6(2) .
C20 C21 C22 116.5(2) .
C17 C22 N3 105.35(19) .
C17 C22 C21 122.5(2) .
N3 C22 C21 132.1(2) .
C24 C23 C28 120.5(2) .
C24 C23 N3 119.0(2) .
C28 C23 N3 120.4(2) .
C23 C24 C25 119.4(3) .
C26 C25 C24 120.1(3) .
C25 C26 C27 120.4(3) .
C28 C27 C26 119.8(3) .
C27 C28 C23 119.7(3) .
O1 S1 C29 108.7(3) .
O1 S1 C30 104.8(3) .
C29 S1 C30 99.9(4) .

loop_
_geom_bond_atom_site_label_1
_geom_bond_atom_site_label_2
_geom_bond_distance
_geom_bond_site_symmetry_2
N1 C9 1.401(3) .
N1 C2 1.401(3) .
N1 C10 1.416(3) .
N2 C16 1.312(3) .
N2 C17 1.383(3) .
N3 C16 1.378(3) .
N3 C22 1.393(3) .
N3 C23 1.436(3) .
C1 C3 1.391(3) 3
C1 C2 1.391(3) .
C2 C3 1.415(3) .
C3 C1 1.391(3) 3
C3 C4 1.450(3) .
C4 C5 1.392(3) .
C4 C9 1.400(3) .
C5 C6 1.386(3) .
C6 C7 1.384(4) .
C7 C8 1.380(3) .
C8 C9 1.395(3) .
C10 C11 1.387(3) .
C10 C15 1.388(3) .
C11 C12 1.378(3) .
C12 C13 1.384(3) .
C13 C14 1.396(3) .
C13 C16 1.476(3) .
C14 C15 1.383(3) .
C17 C22 1.389(3) .
C17 C18 1.404(3) .
C18 C19 1.370(4) .
C19 C20 1.391(4) .
C20 C21 1.379(4) .
C21 C22 1.397(3) .
C23 C24 1.374(4) .
C23 C28 1.378(3) .
C24 C25 1.382(4) .
C25 C26 1.366(5) .
C26 C27 1.378(5) .
C27 C28 1.374(4) .
S1 O1 1.574(4) .
S1 C29 1.685(7) .
S1 C30 1.733(7) .
